data_2210944
loop_
_publ_author_name
'Wen-Dong Song'
'Dan-Li Xi'

_publ_section_title
;
 Diaquabis[5-(pyrazin-2-yl)tetrazolato]cadmium(II)
;
_journal_coeditor_code CV2122
_journal_issue 11
_journal_name_full 'Acta Crystallographica Section E'
_journal_page_first m2841
_journal_page_last m2842
_journal_paper_doi 10.1107/S1600536806039274
_journal_volume 62
_journal_year 2006
_chemical_formula_iupac '[Cd (C5 H3 N6)2 (H2 O)2]'
_chemical_formula_moiety 'C10 H10 Cd N12 O2'
_chemical_formula_sum 'C10 H10 Cd N12 O2'
_chemical_formula_weight 442.70
_chemical_name_systematic
;
Diaquabis[5-(pyrazin-2-yl)tetrazolato]cadmium(II)
;
_space_group_IT_number 14
_symmetry_cell_setting monoclinic
_symmetry_space_group_name_Hall '-P 2yn'
_symmetry_space_group_name_H-M 'P 1 21/n 1'
_atom_sites_solution_hydrogens geom
_atom_sites_solution_primary direct
_atom_sites_solution_secondary difmap
_audit_creation_method SHELXL-97
_cell_angle_alpha 90.00
_cell_angle_beta 104.005(3)
_cell_angle_gamma 90.00
_cell_formula_units_Z 2
_cell_length_a 5.8990(3)
_cell_length_b 12.0111(5)
_cell_length_c 10.9441(6)
_cell_measurement_reflns_used 1764
_cell_measurement_temperature 273(2)
_cell_measurement_theta_max 27.18
_cell_measurement_theta_min 2.56
_cell_volume 752.38(7)
_computing_cell_refinement SMART
_computing_data_collection 'SMART (Bruker, 1998)'
_computing_data_reduction 'SAINT (Bruker, 1999)'
_computing_molecular_graphics 'SHELXTL (Bruker, 1998)'
_computing_publication_material SHELXTL
_computing_structure_refinement 'SHELXL97 (Sheldrick, 1997)'
_computing_structure_solution 'SHELXS97 (Sheldrick, 1997)'
_diffrn_ambient_temperature 273(2)
_diffrn_measured_fraction_theta_full 0.993
_diffrn_measured_fraction_theta_max 0.993
_diffrn_measurement_device_type 'Bruker SMART CCD area-detector'
_diffrn_measurement_method '\f and \w'
_diffrn_radiation_monochromator graphite
_diffrn_radiation_source 'fine-focus sealed tube'
_diffrn_radiation_type MoK\a
_diffrn_radiation_wavelength 0.71073
_diffrn_reflns_av_R_equivalents 0.0169
_diffrn_reflns_av_sigmaI/netI 0.0192
_diffrn_reflns_limit_h_max 7
_diffrn_reflns_limit_h_min -7
_diffrn_reflns_limit_k_max 15
_diffrn_reflns_limit_k_min -11
_diffrn_reflns_limit_l_max 12
_diffrn_reflns_limit_l_min -14
_diffrn_reflns_number 5386
_diffrn_reflns_theta_full 27.75
_diffrn_reflns_theta_max 27.75
_diffrn_reflns_theta_min 2.56
_diffrn_standards_decay_% 0
_diffrn_standards_interval_count 0
_diffrn_standards_number 0
_exptl_absorpt_coefficient_mu 1.489
_exptl_absorpt_correction_T_max 0.8075
_exptl_absorpt_correction_T_min 0.7550
_exptl_absorpt_correction_type multi-scan
_exptl_absorpt_process_details '(SADABS; Sheldrick, 1996)'
_exptl_crystal_colour colourless
_exptl_crystal_density_diffrn 1.954
_exptl_crystal_density_method 'not measured'
_exptl_crystal_description block
_exptl_crystal_F_000 436
_exptl_crystal_size_max 0.20
_exptl_crystal_size_mid 0.18
_exptl_crystal_size_min 0.15
_refine_diff_density_max 0.289
_refine_diff_density_min -0.334
_refine_ls_extinction_method none
_refine_ls_goodness_of_fit_ref 1.062
_refine_ls_hydrogen_treatment mixed
_refine_ls_matrix_type full
_refine_ls_number_parameters 123
_refine_ls_number_reflns 1764
_refine_ls_number_restraints 2
_refine_ls_restrained_S_all 1.064
_refine_ls_R_factor_all 0.0275
_refine_ls_R_factor_gt 0.0205
_refine_ls_shift/su_max 0.000
_refine_ls_shift/su_mean 0.000
_refine_ls_structure_factor_coef Fsqd
_refine_ls_weighting_details 'calc w=1/[\s^2^(Fo^2^)+(0.0215P)^2^+0.2919P] where P=(Fo^2^+2Fc^2^)/3'
_refine_ls_weighting_scheme calc
_refine_ls_wR_factor_gt 0.0488
_refine_ls_wR_factor_ref 0.0521
_reflns_number_gt 1454
_reflns_number_total 1764
_reflns_threshold_expression I>2\s(I)
_cod_data_source_file cv2122.cif
_cod_data_source_block I
_cod_original_cell_volume 752.38(6)
_cod_original_sg_symbol_H-M 'P 21/n'
_cod_database_code 2210944
_cod_database_fobs_code 2210944

loop_
_symmetry_equiv_pos_as_xyz
'x, y, z'
'-x+1/2, y+1/2, -z+1/2'
'-x, -y, -z'
'x-1/2, -y-1/2, z-1/2'

loop_
_atom_site_type_symbol
_atom_site_label
_atom_site_fract_x
_atom_site_fract_y
_atom_site_fract_z
_atom_site_U_iso_or_equiv
_atom_site_adp_type
_atom_site_calc_flag
_atom_site_refinement_flags
_atom_site_occupancy
C C1 -0.2451(3) 0.20786(16) 0.86377(18) 0.0331(4) Uani d . 1
C C2 -0.0201(3) 0.25740(16) 0.92711(18) 0.0328(4) Uani d . 1
C C3 0.3455(3) 0.23385(19) 1.0516(2) 0.0407(5) Uani d . 1
H H3 0.4615 0.1890 1.1001 0.049 Uiso calc R 1
C C4 0.3899(4) 0.3457(2) 1.0402(2) 0.0497(6) Uani d . 1
H H4 0.5355 0.3738 1.0809 0.060 Uiso calc R 1
C C5 0.0274(4) 0.36923(18) 0.9174(2) 0.0478(6) Uani d . 1
H H5 -0.0885 0.4148 0.8700 0.057 Uiso calc R 1
Cd Cd1 0.0000 0.0000 1.0000 0.03810(8) Uani d S 1
H H1A 0.233(4) -0.0178(19) 0.811(3) 0.051(8) Uiso d D 1
H H1B 0.058(5) -0.099(2) 0.779(2) 0.075(9) Uiso d D 1
N N1 0.1408(3) 0.18838(13) 0.99490(15) 0.0337(4) Uani d . 1
N N2 0.2319(3) 0.41439(16) 0.9732(2) 0.0560(5) Uani d . 1
N N3 -0.4233(3) 0.26044(15) 0.78899(17) 0.0414(4) Uani d . 1
N N4 -0.5867(3) 0.18248(17) 0.75157(18) 0.0504(5) Uani d . 1
N N5 -0.5100(3) 0.08674(16) 0.80232(19) 0.0489(5) Uani d . 1
N N6 -0.2938(3) 0.10045(14) 0.87445(16) 0.0396(4) Uani d . 1
O O1 0.1236(4) -0.04911(19) 0.8272(2) 0.0759(7) Uani d D 1

loop_
_atom_site_aniso_label
_atom_site_aniso_U_11
_atom_site_aniso_U_22
_atom_site_aniso_U_33
_atom_site_aniso_U_12
_atom_site_aniso_U_13
_atom_site_aniso_U_23
C1 0.0351(9) 0.0283(10) 0.0343(10) 0.0022(8) 0.0054(8) 0.0022(8)
C2 0.0341(9) 0.0279(10) 0.0347(10) 0.0009(8) 0.0049(8) 0.0015(8)
C3 0.0347(9) 0.0413(13) 0.0418(12) 0.0028(9) 0.0007(8) 0.0013(9)
C4 0.0407(11) 0.0463(14) 0.0558(14) -0.0074(10) -0.0003(10) -0.0051(11)
C5 0.0431(11) 0.0302(11) 0.0634(15) 0.0016(9) -0.0002(10) 0.0068(10)
Cd1 0.04563(12) 0.02361(12) 0.04230(13) 0.00348(8) 0.00529(9) 0.00474(9)
N1 0.0348(8) 0.0297(9) 0.0350(8) 0.0025(7) 0.0050(6) 0.0034(7)
N2 0.0501(10) 0.0349(11) 0.0762(15) -0.0074(9) 0.0019(10) -0.0007(10)
N3 0.0357(8) 0.0378(10) 0.0458(10) 0.0008(7) 0.0004(7) 0.0065(8)
N4 0.0387(9) 0.0529(12) 0.0518(11) -0.0032(8) -0.0041(8) 0.0032(10)
N5 0.0418(9) 0.0436(11) 0.0546(12) -0.0084(8) -0.0011(8) -0.0012(9)
N6 0.0380(8) 0.0308(9) 0.0454(10) -0.0031(7) 0.0014(7) 0.0016(8)
O1 0.0975(16) 0.0663(14) 0.0786(14) -0.0449(13) 0.0500(13) -0.0362(12)

loop_
_atom_type_symbol
_atom_type_description
_atom_type_scat_dispersion_real
_atom_type_scat_dispersion_imag
_atom_type_scat_source
C C 0.0033 0.0016 'International Tables Vol C Tables 4.2.6.8 and 6.1.1.4'
H H 0.0000 0.0000 'International Tables Vol C Tables 4.2.6.8 and 6.1.1.4'
N N 0.0061 0.0033 'International Tables Vol C Tables 4.2.6.8 and 6.1.1.4'
O O 0.0106 0.0060 'International Tables Vol C Tables 4.2.6.8 and 6.1.1.4'
Cd Cd -0.8075 1.2024 'International Tables Vol C Tables 4.2.6.8 and 6.1.1.4'

loop_
_geom_angle_atom_site_label_1
_geom_angle_atom_site_label_2
_geom_angle_atom_site_label_3
_geom_angle_site_symmetry_1
_geom_angle_site_symmetry_3
_geom_angle
_geom_angle_publ_flag
N3 C1 N6 . . 111.07(17) ?
N3 C1 C2 . . 126.18(18) ?
N6 C1 C2 . . 122.75(16) ?
N1 C2 C5 . . 120.95(17) ?
N1 C2 C1 . . 116.68(17) ?
C5 C2 C1 . . 122.37(17) ?
N1 C3 C4 . . 121.80(19) ?
N1 C3 H3 . . 119.1 ?
C4 C3 H3 . . 119.1 ?
N2 C4 C3 . . 122.17(19) ?
N2 C4 H4 . . 118.9 ?
C3 C4 H4 . . 118.9 ?
N2 C5 C2 . . 122.70(19) ?
N2 C5 H5 . . 118.6 ?
C2 C5 H5 . . 118.6 ?
O1 Cd1 O1 3_557 . 180.0 ?
O1 Cd1 N6 3_557 3_557 89.20(8) ?
O1 Cd1 N6 . 3_557 90.80(8) ?
O1 Cd1 N6 3_557 . 90.80(8) y
O1 Cd1 N6 . . 89.20(8) y
N6 Cd1 N6 3_557 . 180.00(8) ?
O1 Cd1 N1 3_557 3_557 92.45(7) ?
O1 Cd1 N1 . 3_557 87.55(7) y
N6 Cd1 N1 3_557 3_557 72.89(5) ?
N6 Cd1 N1 . 3_557 107.11(5) ?
O1 Cd1 N1 3_557 . 87.55(7) ?
O1 Cd1 N1 . . 92.45(7) y
N6 Cd1 N1 3_557 . 107.11(5) y
N6 Cd1 N1 . . 72.89(5) y
N1 Cd1 N1 3_557 . 180.0 ?
C3 N1 C2 . . 116.36(17) ?
C3 N1 Cd1 . . 130.58(13) ?
C2 N1 Cd1 . . 113.01(12) ?
C4 N2 C5 . . 116.0(2) ?
C1 N3 N4 . . 105.13(17) ?
N5 N4 N3 . . 109.64(16) ?
N4 N5 N6 . . 108.94(17) ?
C1 N6 N5 . . 105.22(16) ?
C1 N6 Cd1 . . 114.61(12) ?
N5 N6 Cd1 . . 140.16(14) ?
Cd1 O1 H1A . . 120(2) ?
Cd1 O1 H1B . . 122(2) ?
H1A O1 H1B . . 119(3) ?

loop_
_geom_bond_atom_site_label_1
_geom_bond_atom_site_label_2
_geom_bond_site_symmetry_2
_geom_bond_distance
_geom_bond_publ_flag
C1 N3 . 1.326(2) ?
C1 N6 . 1.333(3) ?
C1 C2 . 1.467(2) ?
C2 N1 . 1.341(2) ?
C2 C5 . 1.381(3) ?
C3 N1 . 1.334(2) ?
C3 C4 . 1.380(3) ?
C3 H3 . 0.9300 ?
C4 N2 . 1.325(3) ?
C4 H4 . 0.9300 ?
C5 N2 . 1.329(3) ?
C5 H5 . 0.9300 ?
Cd1 O1 3_557 2.263(2) ?
Cd1 O1 . 2.263(2) y
Cd1 N6 3_557 2.2794(16) ?
Cd1 N6 . 2.2794(16) y
Cd1 N1 3_557 2.4155(16) ?
Cd1 N1 . 2.4155(16) y
N3 N4 . 1.335(2) ?
N4 N5 . 1.309(3) ?
N5 N6 . 1.338(2) ?
O1 H1A . 0.801(17) ?
O1 H1B . 0.830(17) ?

loop_
_geom_hbond_atom_site_label_D
_geom_hbond_atom_site_label_H
_geom_hbond_atom_site_label_A
_geom_hbond_site_symmetry_A
_geom_hbond_distance_DH
_geom_hbond_distance_HA
_geom_hbond_distance_DA
_geom_hbond_angle_DHA
O1 H1A N5 1_655 0.801(17) 1.990(18) 2.774(3) 166(3)
O1 H1B N3 2_446 0.830(17) 1.935(19) 2.742(3) 164(3)
